data_7119179
loop_
_publ_author_name
'Jack Binns'
'Konstantin V. Kamenev'
'Katie E. R. Marriott'
'Garry J. McIntyre'
'Stephen A. Moggach'
'Mark Murrie'
'Simon Parsons'

_publ_section_title
;
 A non-topological mechanism for negative linear compressibility
;
_journal_name_full Chem.Commun.
_journal_page_first 7486
_journal_volume 52
_journal_year 2016
_chemical_absolute_configuration ad
_chemical_formula_moiety 'C12 H8 Co3 K1 O14,O4'
_chemical_formula_sum 'C12 H8 Co3 K O18'
_chemical_formula_weight 656.08
_chemical_name_systematic 'potassium cobalt (II) citrate, UTSA-16'
_space_group_IT_number 122
_symmetry_cell_setting tetragonal
_symmetry_space_group_name_Hall 'I -4 2bw'
_symmetry_space_group_name_H-M 'I -4 2 d'
_atom_sites_solution_hydrogens difmap
_atom_sites_solution_primary other
_audit_creation_date 14-07-21
_audit_creation_method CRYSTALS_ver_14.40
_audit_update_record
;
2016-05-13 deposited with the CCDC.
2016-05-13 downloaded from the CCDC.
;
_cell_angle_alpha 90
_cell_angle_beta 90
_cell_angle_gamma 90
_cell_formula_units_Z 8
_cell_length_a 12.8201(5)
_cell_length_b 12.8201(5)
_cell_length_c 30.2685(12)
_cell_measurement_reflns_used 4072
_cell_measurement_temperature 293
_cell_measurement_theta_max 25
_cell_measurement_theta_min 4
_cell_volume 4974.8(3)
_computing_cell_refinement 'Apex2 (Bruker AXS, 2006)'
_computing_data_collection 'Apex2 (Bruker AXS, 2006)'
_computing_data_reduction 'Apex2 (Bruker AXS, 2006)'
_computing_molecular_graphics 'CAMERON (Watkin et al., 1996)'
_computing_publication_material 'CRYSTALS (Betteridge et al., 2003)'
_computing_structure_refinement 'CRYSTALS (Betteridge et al., 2003)'
_computing_structure_solution 'USER DEFINED STRUCTURE SOLUTION'
_diffrn_ambient_pressure 0.5
_diffrn_ambient_temperature 293
_diffrn_measured_fraction_theta_full 0.772
_diffrn_measured_fraction_theta_max 0.722
_diffrn_measurement_device Area
_diffrn_measurement_device_type 'Bruker Kappa Apex2'
_diffrn_measurement_method \w
_diffrn_radiation_monochromator graphite
_diffrn_radiation_type 'Mo K\a'
_diffrn_radiation_wavelength 0.71073
_diffrn_reflns_av_R_equivalents 0.050
_diffrn_reflns_limit_h_max 13
_diffrn_reflns_limit_h_min -13
_diffrn_reflns_limit_k_max 8
_diffrn_reflns_limit_k_min -8
_diffrn_reflns_limit_l_max 34
_diffrn_reflns_limit_l_min -34
_diffrn_reflns_number 7130
_diffrn_reflns_theta_full 18.530
_diffrn_reflns_theta_max 24.707
_diffrn_reflns_theta_min 3.722
_diffrn_standards_interval_count .
_diffrn_standards_interval_time .
_diffrn_standards_number 0
_exptl_absorpt_coefficient_mu 2.220
_exptl_absorpt_correction_T_max 0.72
_exptl_absorpt_correction_T_min 0.46
_exptl_absorpt_correction_type multi-scan
_exptl_absorpt_process_details 'SADABS (Siemens, 1996)'
_exptl_crystal_colour purple
_exptl_crystal_density_diffrn 1.752
_exptl_crystal_density_method 'not measured'
_exptl_crystal_description octahedron
_exptl_crystal_F_000 2592.000
_exptl_crystal_size_max 0.450
_exptl_crystal_size_mid 0.150
_exptl_crystal_size_min 0.150
_refine_diff_density_max 1.39
_refine_diff_density_min -0.77
_refine_ls_abs_structure_details 'Flack (1983), 652 Friedel-pairs'
_refine_ls_abs_structure_Flack 0.08(5)
_refine_ls_extinction_method None
_refine_ls_goodness_of_fit_ref 1.0214
_refine_ls_hydrogen_treatment constr
_refine_ls_matrix_type full
_refine_ls_number_parameters 154
_refine_ls_number_reflns 1260
_refine_ls_number_restraints 101
_refine_ls_R_factor_all 0.0910
_refine_ls_R_factor_gt 0.0672
_refine_ls_shift/su_max 0.0007885
_refine_ls_shift/su_mean 0.0000526
_refine_ls_structure_factor_coef Fsqd
_refine_ls_weighting_details
;
 Method, part 1, Chebychev polynomial, (Watkin, 1994, Prince, 1982) 
 [weight] = 1.0/[A~0~*T~0~(x)+A~1~*T~1~(x) ... +A~n-1~]*T~n-1~(x)] 
 where A~i~ are the Chebychev coefficients listed below and x= Fcalc/Fmax 
 Method = Robust Weighting (Prince, 1982) 
 W = [weight] * [1-(deltaF/6*sigmaF)^2^]^2^ 
 A~i~ are: 
 9.73 13.0 5.40 
;
_refine_ls_weighting_scheme calc
_refine_ls_wR_factor_all 0.2657
_refine_ls_wR_factor_gt 0.1806
_refine_ls_wR_factor_ref 0.1690
_reflns_limit_h_max 7
_reflns_limit_h_min -7
_reflns_limit_k_max 13
_reflns_limit_k_min 0
_reflns_limit_l_max 34
_reflns_limit_l_min 0
_reflns_number_gt 1337
_reflns_number_total 1515
_reflns_threshold_expression I>2.0\s(I)
_oxford_diffrn_Wilson_B_factor 0.00
_oxford_diffrn_Wilson_scale 0.00
_oxford_refine_ls_r_factor_ref 0.0643
_oxford_refine_ls_scale 0.06067(4)
_oxford_reflns_number_all 1514
_oxford_reflns_threshold_expression_ref I>3.0\s(I)
_oxford_structure_analysis_title 'UTSA16 in I-42d at 0.3 GPa'
_cod_data_source_file c6cc02489k2.cif
_cod_data_source_block sp3067_5kbar
_cod_depositor_comments
;
The following automatic conversions were performed:

'_atom_sites_solution_primary' value 'Other' changed to 'other'
according to the built-in table from CIF Core dictionary named
'cif_core.dic' version 2.4.1 from 2010-06-29.

Automatic conversion script
Id: cif_fix_values 4624 2016-04-14 12:54:50Z antanas 
;
_cod_original_sg_symbol_H-M 'I -4 2 d '
_cod_original_formula_sum 'C12 H8 Co3 K1 O18'
_cod_database_code 7119179

loop_
_symmetry_equiv_pos_as_xyz
x,y,z
x+1/2,y+1/2,z+1/2
y,-x,-z
y+1/2,-x+1/2,-z+1/2
-x,-y,z
-x+1/2,-y+1/2,z+1/2
-y,x,-z
-y+1/2,x+1/2,-z+1/2
-x+1/2,y,-z+3/4
-x+1,y+1/2,-z+5/4
-y+1/2,-x,z+3/4
-y+1,-x+1/2,z+5/4
x+1/2,-y,-z+3/4
x+1,-y+1/2,-z+5/4
y+1/2,x,z+3/4
y+1,x+1/2,z+5/4

loop_
_atom_site_label
_atom_site_type_symbol
_atom_site_fract_x
_atom_site_fract_y
_atom_site_fract_z
_atom_site_U_iso_or_equiv
_atom_site_occupancy
_atom_site_adp_type
_atom_site_refinement_flags_posn
_atom_site_refinement_flags_adp
_atom_site_refinement_flags_occupancy
_atom_site_disorder_assembly
_atom_site_disorder_group
_atom_site_attached_hydrogens
Co1 Co 0.89500(12) 0.94950(12) 0.45963(4) 0.0200 1.0000 Uani . . . . . .
Co2 Co 1.0000 1.0000 0.30855(5) 0.0285 1.0000 Uani S T . . . .
K1 K 0.7500 0.8314(4) 0.3750 0.0419 1.0000 Uani S T . . . .
C1 C 1.1071(8) 0.9156(10) 0.3782(3) 0.0204 1.0000 Uani . U . . . .
C2 C 1.1503(11) 0.8340(10) 0.4087(3) 0.0272 1.0000 Uani . U . . . .
C3 C 1.0813(10) 0.8072(9) 0.4490(3) 0.0259 1.0000 Uani . U . . . .
C4 C 1.1463(10) 0.7320(9) 0.4765(3) 0.0254 1.0000 Uani . U . . . .
C5 C 1.0853(9) 0.6805(9) 0.5135(3) 0.0194 1.0000 Uani . U . . . .
C6 C 0.9807(11) 0.7511(10) 0.4330(3) 0.0297 1.0000 Uani . U . . . .
O1 O 1.1110(6) 1.0101(6) 0.39072(18) 0.0221 1.0000 Uani . U . . . .
O2 O 1.0711(7) 0.8886(7) 0.3417(2) 0.0323 1.0000 Uani . U . . . .
O3 O 1.0558(6) 0.9002(6) 0.47109(18) 0.0224 1.0000 Uani . U . . . .
O4 O 0.8948(7) 0.7971(7) 0.4382(2) 0.0260 1.0000 Uani . U . . . .
O5 O 0.9919(9) 0.6659(8) 0.4155(3) 0.0489 1.0000 Uani . U . . . .
O6 O 1.0396(7) 0.7345(6) 0.5421(2) 0.0327 1.0000 Uani . U . . . .
O7 O 1.0821(8) 0.5813(6) 0.5148(2) 0.0364 1.0000 Uani . U . . . .
O90 O 1.156(3) 0.475(3) 0.4390(10) 0.067(9) 0.3639 Uiso . . . . . .
O91 O 1.184(2) 0.439(3) 0.4602(10) 0.125(10) 0.6361 Uiso . . . . . .
H21 H 1.2158 0.8580 0.4193 0.0364 1.0000 Uiso R . . . . .
H22 H 1.1602 0.7720 0.3920 0.0364 1.0000 Uiso R . . . . .
H41 H 1.2020 0.7705 0.4893 0.0339 1.0000 Uiso R . . . . .
H42 H 1.1738 0.6793 0.4578 0.0339 1.0000 Uiso R . . . . .
O80 O 1.292(3) 0.603(4) 0.5762(12) 0.109(12) 0.5000 Uiso . . . . . .
O81 O 1.338(4) 0.648(4) 0.5840(13) 0.138(16) 0.5000 Uiso . . . . . .

loop_
_atom_site_aniso_label
_atom_site_aniso_U_11
_atom_site_aniso_U_22
_atom_site_aniso_U_33
_atom_site_aniso_U_23
_atom_site_aniso_U_13
_atom_site_aniso_U_12
Co1 0.0210(9) 0.0228(9) 0.0162(6) -0.0003(5) 0.0001(5) 0.0002(9)
Co2 0.0256(14) 0.0426(15) 0.0174(10) 0.0000 0.0000 -0.0037(14)
K1 0.044(3) 0.043(3) 0.0383(18) 0.0000 -0.0194(17) 0.0000
C1 0.008(6) 0.027(4) 0.027(3) 0.003(3) 0.001(3) -0.005(5)
C2 0.033(6) 0.024(5) 0.024(4) 0.002(3) 0.001(3) -0.001(5)
C3 0.026(5) 0.023(5) 0.029(4) 0.001(2) 0.001(3) -0.001(4)
C4 0.036(6) 0.020(5) 0.020(4) 0.001(3) 0.000(3) -0.004(4)
C5 0.016(7) 0.013(3) 0.029(4) 0.003(3) -0.001(3) 0.002(5)
C6 0.031(4) 0.024(5) 0.034(5) -0.003(4) -0.003(3) -0.002(3)
O1 0.020(4) 0.026(3) 0.020(3) 0.006(2) 0.004(3) -0.002(5)
O2 0.048(6) 0.029(5) 0.020(3) -0.002(3) 0.000(3) 0.004(5)
O3 0.034(5) 0.023(4) 0.010(3) 0.004(2) -0.001(3) -0.004(4)
O4 0.027(4) 0.028(5) 0.023(3) -0.004(3) -0.005(3) -0.005(4)
O5 0.036(6) 0.032(5) 0.080(6) -0.021(4) 0.001(5) -0.001(5)
O6 0.049(6) 0.022(4) 0.027(3) -0.003(3) 0.007(3) 0.002(5)
O7 0.056(6) 0.013(3) 0.040(4) 0.001(3) 0.013(4) -0.003(4)

loop_
_atom_type_symbol
_atom_type_scat_dispersion_real
_atom_type_scat_dispersion_imag
_atom_type_scat_Cromer_Mann_a1
_atom_type_scat_Cromer_Mann_b1
_atom_type_scat_Cromer_Mann_a2
_atom_type_scat_Cromer_Mann_b2
_atom_type_scat_Cromer_Mann_a3
_atom_type_scat_Cromer_Mann_b3
_atom_type_scat_Cromer_Mann_a4
_atom_type_scat_Cromer_Mann_b4
_atom_type_scat_Cromer_Mann_c
_atom_type_scat_source
C 0.0033 0.0016 2.3100 20.8439 1.0200 10.2075 1.5886 0.5687 0.8650 51.6512 0.2156 'International Tables Vol C 4.2.6.8 and 6.1.1.4'
H 0.0000 0.0000 0.4930 10.5109 0.3229 26.1257 0.1402 3.1424 0.0408 57.7998 0.0030 'International Tables Vol C 4.2.6.8 and 6.1.1.4'
O 0.0106 0.0060 3.0485 13.2771 2.2868 5.7011 1.5463 0.3239 0.8670 32.9089 0.2508 'International Tables Vol C 4.2.6.8 and 6.1.1.4'
K 0.2009 0.2494 8.2186 12.7949 7.4398 0.7748 1.0519 213.1870 0.8659 41.6841 1.4228 'International Tables Vol C 4.2.6.8 and 6.1.1.4'
Co 0.3494 0.9721 12.2841 4.2791 7.3409 0.2784 4.0034 13.5359 2.3488 71.1692 1.0118 'International Tables Vol C 4.2.6.8 and 6.1.1.4'

loop_
_geom_angle_atom_site_label_1
_geom_angle_site_symmetry_1
_geom_angle_atom_site_label_2
_geom_angle_site_symmetry_2
_geom_angle_atom_site_label_3
_geom_angle_site_symmetry_3
_geom_angle
_geom_angle_publ_flag
O1 5_775 Co1 . O3 3_576 167.9(3) yes
O1 5_775 Co1 . O6 3_576 85.6(3) yes
O3 3_576 Co1 . O6 3_576 93.4(3) yes
O1 5_775 Co1 . O3 5_775 87.1(3) yes
O3 3_576 Co1 . O3 5_775 81.5(3) yes
O6 3_576 Co1 . O3 5_775 104.3(4) yes
O1 5_775 Co1 . Co1 5_775 85.9(2) yes
O3 3_576 Co1 . Co1 5_775 89.2(2) yes
O6 3_576 Co1 . Co1 5_775 150.4(3) yes
O3 5_775 Co1 . Co1 5_775 47.0(2) yes
O1 5_775 Co1 . Co1 7_756 143.9(2) yes
O3 3_576 Co1 . Co1 7_756 38.5(2) yes
O6 3_576 Co1 . Co1 7_756 130.47(19) yes
O3 5_775 Co1 . Co1 7_756 83.43(19) yes
Co1 5_775 Co1 . Co1 7_756 62.46(2) yes
O1 5_775 Co1 . Co1 3_576 126.4(2) yes
O3 3_576 Co1 . Co1 3_576 42.0(2) yes
O6 3_576 Co1 . Co1 3_576 101.1(2) yes
O3 5_775 Co1 . Co1 3_576 39.46(16) yes
Co1 5_775 Co1 . Co1 3_576 62.46(2) yes
O1 5_775 Co1 . O3 . 104.9(3) yes
O3 3_576 Co1 . O3 . 78.6(3) yes
O6 3_576 Co1 . O3 . 164.8(3) yes
O3 5_775 Co1 . O3 . 87.4(3) yes
Co1 5_775 Co1 . O3 . 43.51(19) yes
O1 5_775 Co1 . O4 . 85.6(3) yes
O3 3_576 Co1 . O4 . 106.5(3) yes
O6 3_576 Co1 . O4 . 93.1(4) yes
O3 5_775 Co1 . O4 . 160.5(4) yes
Co1 5_775 Co1 . O4 . 114.4(3) yes
Co1 7_756 Co1 . Co1 3_576 55.08(5) yes
Co1 7_756 Co1 . O3 . 40.06(14) yes
Co1 3_576 Co1 . O3 . 81.61(18) yes
Co1 7_756 Co1 . O4 . 91.9(2) yes
Co1 3_576 Co1 . O4 . 145.5(2) yes
O3 . Co1 . O4 . 77.1(3) yes
O7 11_674 Co2 . O7 15_554 96.3(5) yes
O7 11_674 Co2 . O2 5_775 118.8(4) yes
O7 15_554 Co2 . O2 5_775 101.5(4) yes
O7 11_674 Co2 . O2 . 101.5(4) yes
O7 15_554 Co2 . O2 . 118.8(4) yes
O2 5_775 Co2 . O2 . 118.7(4) yes
C2 . C1 . O1 . 117.7(9) yes
C2 . C1 . O2 . 119.2(11) yes
O1 . C1 . O2 . 123.0(10) yes
C1 . C2 . C3 . 115.5(10) yes
C1 . C2 . H21 . 108.0 no
C3 . C2 . H21 . 108.0 no
C1 . C2 . H22 . 107.8 no
C3 . C2 . H22 . 108.0 no
H21 . C2 . H22 . 109.5 no
C2 . C3 . C4 . 105.0(9) yes
C2 . C3 . C6 . 109.3(8) yes
C4 . C3 . C6 . 109.4(10) yes
C2 . C3 . O3 . 108.6(9) yes
C4 . C3 . O3 . 113.9(8) yes
C6 . C3 . O3 . 110.3(10) yes
C3 . C4 . C5 . 113.4(10) yes
C3 . C4 . H41 . 107.8 no
C5 . C4 . H41 . 108.3 no
C3 . C4 . H42 . 109.1 no
C5 . C4 . H42 . 108.8 no
H41 . C4 . H42 . 109.5 no
C4 . C5 . O6 . 120.6(11) yes
C4 . C5 . O7 . 118.3(10) yes
O6 . C5 . O7 . 121.1(9) yes
C3 . C6 . O4 . 118.1(11) yes
C3 . C6 . O5 . 116.8(12) yes
O4 . C6 . O5 . 125.1(13) yes
Co1 5_775 O1 . C1 . 121.2(6) yes
Co2 . O2 . C1 . 114.9(8) yes
Co1 . O3 . Co1 7_756 97.9(3) yes
Co1 . O3 . Co1 5_775 89.5(3) yes
Co1 7_756 O3 . Co1 5_775 102.0(3) yes
Co1 . O3 . C3 . 113.0(7) yes
Co1 7_756 O3 . C3 . 117.1(5) yes
Co1 5_775 O3 . C3 . 130.0(6) yes
Co1 . O4 . C6 . 118.8(8) yes
Co1 7_756 O6 . C5 . 120.2(7) yes
Co2 12_664 O7 . C5 . 124.1(7) yes

loop_
_geom_bond_atom_site_label_1
_geom_bond_site_symmetry_1
_geom_bond_atom_site_label_2
_geom_bond_site_symmetry_2
_geom_bond_distance
_geom_bond_publ_flag
Co1 . O1 5_775 2.150(6) yes
Co1 . O3 3_576 2.099(5) yes
Co1 . O6 3_576 2.063(8) yes
Co1 . O3 5_775 2.057(7) yes
Co1 . Co1 5_775 2.987(3) yes
Co1 . Co1 7_756 3.230(2) yes
Co1 . Co1 3_576 3.230(2) yes
Co1 . O3 . 2.184(8) yes
Co1 . O4 . 2.058(9) yes
Co2 . O7 11_674 1.988(8) yes
Co2 . O7 15_554 1.988(8) yes
Co2 . O2 5_775 1.970(8) yes
Co2 . O2 . 1.970(8) yes
C1 . C2 . 1.501(15) yes
C1 . O1 . 1.271(15) yes
C1 . O2 . 1.244(13) yes
C2 . C3 . 1.547(14) yes
C2 . H21 . 0.950 no
C2 . H22 . 0.950 no
C3 . C4 . 1.521(16) yes
C3 . C6 . 1.554(17) yes
C3 . O3 . 1.406(13) yes
C4 . C5 . 1.517(15) yes
C4 . H41 . 0.950 no
C4 . H42 . 0.950 no
C5 . O6 . 1.253(13) yes
C5 . O7 . 1.273(15) yes
C6 . O4 . 1.260(16) yes
C6 . O5 . 1.223(16) yes
